data_4306623
loop_
_publ_author_name
'Annekathrin Seifert'
'Gerald Linti'

_publ_contact_author_address
;University of Heidelberg
Institute of Inorganic Chemistry
Im Neuenheimer Feld 270
D-69120 Heidelberg
Germany
;
_publ_contact_author_email gerald.linti@aci.uni-hedielberg.de
_publ_contact_author_fax Int+6221546617
_publ_contact_author_name 'Gerald Linti'
_publ_contact_author_phone Int+6221548468
_publ_section_title
;
2,2,6,6-Tetramethylpiperidinogallium as a Terminal and Bridging Ligand in
Homo- and Heteroleptic Chromium, Nickel, and Cobalt Complexes
;
_journal_name_full 'Inorganic Chemistry'
_journal_page_first 11398
_journal_page_last 11404
_journal_paper_doi 10.1021/ic801437n
_journal_volume 47
_journal_year 2008
_chemical_formula_sum 'C14 H18 Cr Ga N O5'
_chemical_formula_weight 402.01
_space_group_IT_number 14
_symmetry_cell_setting monoclinic
_symmetry_Int_Tables_number 14
_symmetry_space_group_name_Hall '-P 2ybc'
_symmetry_space_group_name_H-M 'P 1 21/c 1'
_atom_sites_solution_hydrogens geom
_atom_sites_solution_primary direct
_atom_sites_solution_secondary difmap
_audit_creation_method SHELXL-97
_cell_angle_alpha 90.00
_cell_angle_beta 95.78(3)
_cell_angle_gamma 90.00
_cell_formula_units_Z 4
_cell_length_a 11.048(2)
_cell_length_b 12.432(3)
_cell_length_c 12.797(3)
_cell_measurement_temperature 200(2)
_cell_volume 1748.7(7)
_computing_structure_refinement 'SHELXL-97 (Sheldrick, 1997)'
_computing_structure_solution 'SHELXS-97 (Sheldrick, 1990)'
_diffrn_ambient_temperature 200(2)
_diffrn_measured_fraction_theta_full 0.945
_diffrn_measured_fraction_theta_max 0.945
_diffrn_radiation_monochromator graphite
_diffrn_radiation_type MoK\a
_diffrn_radiation_wavelength 0.71073
_diffrn_reflns_av_R_equivalents 0.0700
_diffrn_reflns_av_sigmaI/netI 0.0622
_diffrn_reflns_limit_h_max 12
_diffrn_reflns_limit_h_min -12
_diffrn_reflns_limit_k_max 14
_diffrn_reflns_limit_k_min -14
_diffrn_reflns_limit_l_max 14
_diffrn_reflns_limit_l_min -14
_diffrn_reflns_number 10972
_diffrn_reflns_theta_full 24.06
_diffrn_reflns_theta_max 24.06
_diffrn_reflns_theta_min 1.85
_diffrn_source 'fine-focus sealed tube'
_exptl_absorpt_coefficient_mu 2.181
_exptl_absorpt_correction_T_max .8993
_exptl_absorpt_correction_T_min .4190
_exptl_absorpt_correction_type numerical
_exptl_crystal_colour colourless
_exptl_crystal_density_diffrn 1.527
_exptl_crystal_density_method 'not measured'
_exptl_crystal_description prism
_exptl_crystal_F_000 816
_exptl_crystal_size_max 0.508
_exptl_crystal_size_mid 0.230
_exptl_crystal_size_min 0.048
_refine_diff_density_max 1.176
_refine_diff_density_min -0.925
_refine_diff_density_rms 0.138
_refine_ls_extinction_method none
_refine_ls_goodness_of_fit_ref 0.920
_refine_ls_hydrogen_treatment constr
_refine_ls_matrix_type full
_refine_ls_number_parameters 203
_refine_ls_number_reflns 2614
_refine_ls_number_restraints 0
_refine_ls_restrained_S_all 0.920
_refine_ls_R_factor_all 0.0615
_refine_ls_R_factor_gt 0.0436
_refine_ls_shift/su_max 0.000
_refine_ls_shift/su_mean 0.000
_refine_ls_structure_factor_coef Fsqd
_refine_ls_weighting_details 'calc w=1/[\s^2^(Fo^2^)+(0.0737P)^2^+0.0000P] where P=(Fo^2^+2Fc^2^)/3'
_refine_ls_weighting_scheme calc
_refine_ls_wR_factor_gt 0.1003
_refine_ls_wR_factor_ref 0.1085
_reflns_number_gt 1900
_reflns_number_total 2614
_reflns_threshold_expression >2sigma(I)
_cod_data_source_file ic801437n_si_001_1.cif
_cod_data_source_block aks79_comp_2
_cod_original_cell_volume 1748.7(6)
_cod_original_sg_symbol_H-M 'P 21/c'
_cod_database_code 4306623

loop_
_symmetry_equiv_pos_as_xyz
'x, y, z'
'-x, y+1/2, -z+1/2'
'-x, -y, -z'
'x, -y-1/2, z-1/2'

loop_
_atom_site_label
_atom_site_type_symbol
_atom_site_fract_x
_atom_site_fract_y
_atom_site_fract_z
_atom_site_U_iso_or_equiv
_atom_site_adp_type
_atom_site_occupancy
_atom_site_symmetry_multiplicity
_atom_site_calc_flag
_atom_site_refinement_flags
_atom_site_disorder_assembly
_atom_site_disorder_group
Ga1 Ga 0.59478(4) 0.22305(4) 0.91682(5) 0.02854(19) Uani 1 1 d . . .
Cr1 Cr 0.39691(6) 0.18496(6) 0.83522(6) 0.0246(2) Uani 1 1 d . . .
C2 C 0.3806(5) 0.3370(5) 0.8146(4) 0.0380(13) Uani 1 1 d . . .
O5 O 0.2845(3) 0.2046(3) 1.0436(3) 0.0467(10) Uani 1 1 d . . .
C3 C 0.2425(4) 0.1594(4) 0.7623(4) 0.0321(12) Uani 1 1 d . . .
C4 C 0.4717(4) 0.1741(4) 0.7081(5) 0.0305(12) Uani 1 1 d . . .
C5 C 0.3282(4) 0.1976(4) 0.9660(5) 0.0317(12) Uani 1 1 d . . .
O4 O 0.5146(3) 0.1664(3) 0.6305(3) 0.0460(10) Uani 1 1 d . . .
O3 O 0.1487(3) 0.1452(4) 0.7172(3) 0.0539(11) Uani 1 1 d . . .
O2 O 0.3677(4) 0.4289(3) 0.7997(4) 0.0592(12) Uani 1 1 d . . .
O1 O 0.4451(4) -0.0544(3) 0.8778(3) 0.0504(10) Uani 1 1 d . . .
C1 C 0.4276(4) 0.0367(4) 0.8612(4) 0.0343(12) Uani 1 1 d . . .
N1 N 0.7558(3) 0.2542(3) 0.9568(3) 0.0278(10) Uani 1 1 d . . .
C10 C 0.7950(4) 0.3689(4) 0.9727(4) 0.0290(11) Uani 1 1 d . . .
C12 C 0.8900(5) 0.1407(5) 1.0841(5) 0.0445(14) Uani 1 1 d . . .
H12A H 0.8190 0.1326 1.1237 0.067 Uiso 1 1 calc R . .
H12B H 0.9411 0.1996 1.1141 0.067 Uiso 1 1 calc R . .
H12C H 0.9370 0.0737 1.0881 0.067 Uiso 1 1 calc R . .
C9 C 0.9019(4) 0.3906(4) 0.9076(4) 0.0347(12) Uani 1 1 d . . .
H9A H 0.8720 0.3886 0.8321 0.042 Uiso 1 1 calc R . .
H9B H 0.9340 0.4637 0.9239 0.042 Uiso 1 1 calc R . .
C14 C 0.8269(4) 0.3976(4) 1.0890(4) 0.0372(13) Uani 1 1 d . . .
H14A H 0.9042 0.3635 1.1149 0.056 Uiso 1 1 calc R . .
H14B H 0.7624 0.3718 1.1299 0.056 Uiso 1 1 calc R . .
H14C H 0.8346 0.4758 1.0964 0.056 Uiso 1 1 calc R . .
C6 C 0.8470(4) 0.1660(4) 0.9680(4) 0.0333(12) Uani 1 1 d . . .
C7 C 0.9551(4) 0.1944(4) 0.9062(5) 0.0389(13) Uani 1 1 d . . .
H7A H 0.9292 0.1877 0.8301 0.047 Uiso 1 1 calc R . .
H7B H 1.0213 0.1418 0.9240 0.047 Uiso 1 1 calc R . .
C8 C 1.0052(4) 0.3090(4) 0.9287(5) 0.0401(13) Uani 1 1 d . . .
H8A H 1.0403 0.3143 1.0028 0.048 Uiso 1 1 calc R . .
H8B H 1.0703 0.3247 0.8832 0.048 Uiso 1 1 calc R . .
C13 C 0.6865(5) 0.4401(4) 0.9305(5) 0.0410(13) Uani 1 1 d . . .
H13A H 0.6175 0.4265 0.9712 0.061 Uiso 1 1 calc R . .
H13B H 0.6631 0.4231 0.8565 0.061 Uiso 1 1 calc R . .
H13C H 0.7099 0.5160 0.9371 0.061 Uiso 1 1 calc R . .
C11 C 0.7846(5) 0.0644(4) 0.9185(5) 0.0455(14) Uani 1 1 d . . .
H11A H 0.7561 0.0787 0.8448 0.068 Uiso 1 1 calc R . .
H11B H 0.7151 0.0453 0.9568 0.068 Uiso 1 1 calc R . .
H11C H 0.8429 0.0048 0.9226 0.068 Uiso 1 1 calc R . .

loop_
_atom_site_aniso_label
_atom_site_aniso_U_11
_atom_site_aniso_U_22
_atom_site_aniso_U_33
_atom_site_aniso_U_23
_atom_site_aniso_U_13
_atom_site_aniso_U_12
Ga1 0.0256(3) 0.0286(3) 0.0307(4) 0.0002(2) -0.0006(2) -0.0025(2)
Cr1 0.0235(4) 0.0262(4) 0.0239(5) -0.0011(3) 0.0015(3) -0.0011(3)
C2 0.035(3) 0.049(4) 0.031(4) -0.004(2) 0.010(2) 0.002(2)
O5 0.049(2) 0.057(3) 0.037(3) -0.0088(19) 0.016(2) -0.0049(18)
C3 0.025(3) 0.043(3) 0.028(3) -0.007(2) 0.004(2) -0.002(2)
C4 0.028(2) 0.031(3) 0.033(4) 0.003(2) 0.001(2) 0.006(2)
C5 0.031(3) 0.032(3) 0.032(4) -0.003(2) 0.001(2) -0.002(2)
O4 0.049(2) 0.056(3) 0.036(3) 0.0056(18) 0.017(2) 0.0112(18)
O3 0.034(2) 0.076(3) 0.051(3) -0.013(2) 0.003(2) -0.0018(19)
O2 0.073(3) 0.033(2) 0.074(3) 0.007(2) 0.019(2) 0.013(2)
O1 0.068(3) 0.034(2) 0.051(3) 0.0061(18) 0.012(2) 0.0068(19)
C1 0.040(3) 0.037(3) 0.026(3) -0.002(2) 0.005(2) -0.002(2)
N1 0.032(2) 0.019(2) 0.032(3) 0.0001(16) 0.0034(18) -0.0002(15)
C10 0.029(2) 0.024(2) 0.033(3) 0.000(2) 0.001(2) -0.0010(19)
C12 0.042(3) 0.043(3) 0.048(4) 0.012(3) -0.002(3) 0.007(2)
C9 0.035(3) 0.034(3) 0.035(3) 0.002(2) 0.004(2) -0.008(2)
C14 0.038(3) 0.034(3) 0.040(4) -0.010(2) 0.005(2) -0.004(2)
C6 0.032(3) 0.027(3) 0.039(4) 0.001(2) -0.003(2) 0.001(2)
C7 0.030(3) 0.037(3) 0.051(4) -0.006(2) 0.009(2) 0.005(2)
C8 0.031(3) 0.043(3) 0.047(4) -0.005(2) 0.011(2) -0.007(2)
C13 0.042(3) 0.031(3) 0.050(4) 0.003(2) 0.003(3) 0.002(2)
C11 0.048(3) 0.028(3) 0.063(4) -0.004(3) 0.013(3) -0.002(2)

loop_
_atom_type_symbol
_atom_type_description
_atom_type_scat_dispersion_real
_atom_type_scat_dispersion_imag
_atom_type_scat_source
C C 0.0033 0.0016 'International Tables Vol C Tables 4.2.6.8 and 6.1.1.4'
H H 0.0000 0.0000 'International Tables Vol C Tables 4.2.6.8 and 6.1.1.4'
N N 0.0061 0.0033 'International Tables Vol C Tables 4.2.6.8 and 6.1.1.4'
O O 0.0106 0.0060 'International Tables Vol C Tables 4.2.6.8 and 6.1.1.4'
Cr Cr 0.3209 0.6236 'International Tables Vol C Tables 4.2.6.8 and 6.1.1.4'
Ga Ga 0.2307 1.6083 'International Tables Vol C Tables 4.2.6.8 and 6.1.1.4'

loop_
_geom_angle_atom_site_label_1
_geom_angle_atom_site_label_2
_geom_angle_atom_site_label_3
_geom_angle
_geom_angle_site_symmetry_1
_geom_angle_site_symmetry_3
_geom_angle_publ_flag
N1 Ga1 Cr1 170.09(14) . . ?
C3 Cr1 C1 93.4(2) . . ?
C3 Cr1 C4 90.8(2) . . ?
C1 Cr1 C4 89.7(2) . . ?
C3 Cr1 C5 91.6(2) . . ?
C1 Cr1 C5 90.3(2) . . ?
C4 Cr1 C5 177.6(2) . . ?
C3 Cr1 C2 91.8(2) . . ?
C1 Cr1 C2 174.8(2) . . ?
C4 Cr1 C2 89.7(2) . . ?
C5 Cr1 C2 90.0(2) . . ?
C3 Cr1 Ga1 176.20(17) . . ?
C1 Cr1 Ga1 88.64(15) . . ?
C4 Cr1 Ga1 86.01(14) . . ?
C5 Cr1 Ga1 91.58(14) . . ?
C2 Cr1 Ga1 86.16(16) . . ?
O2 C2 Cr1 177.8(5) . . ?
O3 C3 Cr1 179.0(5) . . ?
O4 C4 Cr1 178.6(4) . . ?
O5 C5 Cr1 178.5(4) . . ?
O1 C1 Cr1 179.1(5) . . ?
C6 N1 C10 120.3(3) . . ?
C6 N1 Ga1 119.9(3) . . ?
C10 N1 Ga1 119.7(3) . . ?
N1 C10 C14 112.8(4) . . ?
N1 C10 C9 108.7(4) . . ?
C14 C10 C9 111.8(4) . . ?
N1 C10 C13 107.1(4) . . ?
C14 C10 C13 107.4(4) . . ?
C9 C10 C13 108.8(4) . . ?
C8 C9 C10 112.8(4) . . ?
N1 C6 C7 109.6(4) . . ?
N1 C6 C11 107.0(4) . . ?
C7 C6 C11 108.3(4) . . ?
N1 C6 C12 112.5(4) . . ?
C7 C6 C12 111.2(4) . . ?
C11 C6 C12 108.0(4) . . ?
C6 C7 C8 113.4(4) . . ?
C9 C8 C7 109.4(4) . . ?

loop_
_geom_bond_atom_site_label_1
_geom_bond_atom_site_label_2
_geom_bond_distance
_geom_bond_site_symmetry_2
_geom_bond_publ_flag
Ga1 N1 1.842(4) . ?
Ga1 Cr1 2.3735(11) . ?
Cr1 C3 1.887(5) . ?
Cr1 C1 1.898(5) . ?
Cr1 C4 1.902(6) . ?
Cr1 C5 1.913(6) . ?
Cr1 C2 1.914(6) . ?
C2 O2 1.165(6) . ?
O5 C5 1.150(6) . ?
C3 O3 1.148(6) . ?
C4 O4 1.148(6) . ?
O1 C1 1.164(6) . ?
N1 C6 1.486(6) . ?
N1 C10 1.498(6) . ?
C10 C14 1.537(7) . ?
C10 C9 1.536(7) . ?
C10 C13 1.544(7) . ?
C12 C6 1.545(7) . ?
C9 C8 1.530(7) . ?
C6 C7 1.539(7) . ?
C6 C11 1.545(7) . ?
C7 C8 1.546(7) . ?
